data_4107391
loop_
_publ_author_name
'Matthew B. Boxer'
'Matsujiro Akakura'
'Hisashi Yamamoto'

_publ_section_title
;
 Ketone Super Silyl Enol Ethers in Sequential Reactions:
 Diastereoselective Generation of Tertiary Carbinols in One Pot
;
_journal_name_full 'Journal of the American Chemical Society'
_journal_page_first 1580
_journal_page_last 1582
_journal_paper_doi 10.1021/ja7102586
_journal_volume 130
_journal_year 2008
_chemical_formula_sum 'C23 H28 N2 O7'
_chemical_formula_weight 444.47
_chemical_name_systematic
; 
 ? 
;
_space_group_IT_number 2
_symmetry_cell_setting triclinic
_symmetry_space_group_name_Hall '-P 1'
_symmetry_space_group_name_H-M 'P -1'
_atom_sites_solution_hydrogens geom
_atom_sites_solution_primary direct
_atom_sites_solution_secondary difmap
_audit_creation_method SHELXL-97
_cell_angle_alpha 111.141(5)
_cell_angle_beta 100.421(5)
_cell_angle_gamma 94.740(5)
_cell_formula_units_Z 2
_cell_length_a 5.9705(18)
_cell_length_b 12.700(4)
_cell_length_c 15.989(5)
_cell_measurement_temperature 100(2)
_cell_volume 1097.6(6)
_computing_structure_refinement 'SHELXL-97 (Sheldrick, 1997)'
_computing_structure_solution 'SHELXS-97 (Sheldrick, 1990)'
_diffrn_ambient_temperature 100(2)
_diffrn_measured_fraction_theta_full 0.935
_diffrn_measured_fraction_theta_max 0.935
_diffrn_radiation_monochromator graphite
_diffrn_radiation_source 'fine-focus sealed tube'
_diffrn_radiation_type MoK\a
_diffrn_radiation_wavelength 0.71073
_diffrn_reflns_av_R_equivalents 0.0305
_diffrn_reflns_av_sigmaI/netI 0.0372
_diffrn_reflns_limit_h_max 7
_diffrn_reflns_limit_h_min -7
_diffrn_reflns_limit_k_max 16
_diffrn_reflns_limit_k_min -16
_diffrn_reflns_limit_l_max 21
_diffrn_reflns_limit_l_min -20
_diffrn_reflns_number 12863
_diffrn_reflns_theta_full 28.34
_diffrn_reflns_theta_max 28.34
_diffrn_reflns_theta_min 1.40
_exptl_absorpt_coefficient_mu 0.100
_exptl_absorpt_correction_T_max 0.9861
_exptl_absorpt_correction_T_min 0.9564
_exptl_crystal_density_diffrn 1.345
_exptl_crystal_F_000 472
_exptl_crystal_size_max 0.45
_exptl_crystal_size_mid 0.20
_exptl_crystal_size_min 0.14
_refine_diff_density_max 0.497
_refine_diff_density_min -0.620
_refine_diff_density_rms 0.102
_refine_ls_extinction_method none
_refine_ls_goodness_of_fit_ref 1.155
_refine_ls_hydrogen_treatment mixed
_refine_ls_matrix_type full
_refine_ls_number_parameters 296
_refine_ls_number_reflns 5101
_refine_ls_number_restraints 0
_refine_ls_restrained_S_all 1.155
_refine_ls_R_factor_all 0.0850
_refine_ls_R_factor_gt 0.0762
_refine_ls_shift/su_max 0.141
_refine_ls_shift/su_mean 0.002
_refine_ls_structure_factor_coef Fsqd
_refine_ls_weighting_details 'calc w=1/[\s^2^(Fo^2^)+(0.0893P)^2^+2.7901P] where P=(Fo^2^+2Fc^2^)/3'
_refine_ls_weighting_scheme calc
_refine_ls_wR_factor_gt 0.2379
_refine_ls_wR_factor_ref 0.2418
_reflns_number_gt 4230
_reflns_number_total 5101
_reflns_threshold_expression >2sigma(I)
_cod_data_source_file ja7102586-file002.cif
_cod_data_source_block boxer23s
_cod_database_code 4107391

loop_
_symmetry_equiv_pos_as_xyz
'x, y, z'
'-x, -y, -z'

loop_
_atom_site_label
_atom_site_type_symbol
_atom_site_fract_x
_atom_site_fract_y
_atom_site_fract_z
_atom_site_U_iso_or_equiv
_atom_site_adp_type
_atom_site_occupancy
_atom_site_symmetry_multiplicity
_atom_site_calc_flag
_atom_site_refinement_flags
C1 C 0.4938(5) 0.3378(3) 0.8896(2) 0.0192(6) Uani 1 1 d .
H1 H 0.3825 0.3904 0.9116 0.023 Uiso 1 1 calc R
C2 C 0.7382(6) 0.4061(3) 0.9348(2) 0.0243(7) Uani 1 1 d .
H2A H 0.8520 0.3553 0.9185 0.037 Uiso 1 1 calc R
H2B H 0.7577 0.4385 1.0018 0.037 Uiso 1 1 calc R
H2C H 0.7609 0.4680 0.9128 0.037 Uiso 1 1 calc R
C3 C 0.4452(5) 0.2987(3) 0.7855(2) 0.0189(6) Uani 1 1 d .
C4 C 0.2570(6) 0.3287(3) 0.7384(2) 0.0232(7) Uani 1 1 d .
H4 H 0.1546 0.3702 0.7716 0.028 Uiso 1 1 calc R
C5 C 0.2168(6) 0.2990(3) 0.6442(2) 0.0272(7) Uani 1 1 d .
H5 H 0.0882 0.3207 0.6134 0.033 Uiso 1 1 calc R
C6 C 0.3638(7) 0.2378(3) 0.5947(2) 0.0292(8) Uani 1 1 d .
H6 H 0.3374 0.2180 0.5301 0.035 Uiso 1 1 calc R
C7 C 0.5491(6) 0.2057(3) 0.6401(2) 0.0278(7) Uani 1 1 d .
H7 H 0.6499 0.1635 0.6063 0.033 Uiso 1 1 calc R
C8 C 0.5891(6) 0.2348(3) 0.7348(2) 0.0231(7) Uani 1 1 d .
H8 H 0.7150 0.2110 0.7651 0.028 Uiso 1 1 calc R
C9 C 0.4516(5) 0.2367(3) 0.9190(2) 0.0180(6) Uani 1 1 d .
H9 H 0.5628 0.1828 0.9000 0.022 Uiso 1 1 calc R
C10 C 0.2054(5) 0.1724(3) 0.8836(2) 0.0189(6) Uani 1 1 d .
H10A H 0.1398 0.1773 0.8239 0.023 Uiso 1 1 calc R
H10B H 0.1117 0.2105 0.9274 0.023 Uiso 1 1 calc R
C11 C 0.1853(5) 0.0459(3) 0.8705(2) 0.0194(6) Uani 1 1 d .
C12 C -0.0676(6) -0.0045(3) 0.8550(2) 0.0238(7) Uani 1 1 d .
H12A H -0.0778 -0.0831 0.8521 0.036 Uiso 1 1 calc R
H12B H -0.1551 -0.0043 0.7969 0.036 Uiso 1 1 calc R
H12C H -0.1319 0.0418 0.9059 0.036 Uiso 1 1 calc R
C13 C 0.2988(5) -0.0217(3) 0.7948(2) 0.0207(6) Uani 1 1 d .
H13 H 0.4224 -0.0565 0.8138 0.025 Uiso 1 1 calc R
C14 C 0.2503(5) -0.0393(3) 0.7054(2) 0.0229(7) Uani 1 1 d .
C15 C 0.0601(6) 0.0016(3) 0.6557(2) 0.0267(7) Uani 1 1 d .
H15A H -0.0300 0.0428 0.6989 0.040 Uiso 1 1 calc R
H15B H -0.0407 -0.0642 0.6057 0.040 Uiso 1 1 calc R
H15C H 0.1270 0.0530 0.6301 0.040 Uiso 1 1 calc R
C16 C 0.3969(6) -0.1051(3) 0.6431(3) 0.0305(8) Uani 1 1 d .
H16A H 0.5127 -0.1330 0.6782 0.046 Uiso 1 1 calc R
H16B H 0.4744 -0.0547 0.6193 0.046 Uiso 1 1 calc R
H16C H 0.2984 -0.1702 0.5917 0.046 Uiso 1 1 calc R
C17 C 0.6575(5) 0.2586(3) 1.0700(2) 0.0185(6) Uani 1 1 d .
C18 C 0.6558(5) 0.3135(3) 1.1709(2) 0.0187(6) Uani 1 1 d .
C19 C 0.8300(5) 0.2978(3) 1.2335(2) 0.0188(6) Uani 1 1 d .
H19 H 0.9448 0.2537 1.2131 0.023 Uiso 1 1 calc R
C20 C 0.8331(5) 0.3478(3) 1.3263(2) 0.0202(6) Uani 1 1 d .
C21 C 0.6702(6) 0.4127(3) 1.3597(2) 0.0201(6) Uani 1 1 d .
H21 H 0.6737 0.4456 1.4236 0.024 Uiso 1 1 calc R
C22 C 0.5010(5) 0.4269(3) 1.2943(2) 0.0192(6) Uani 1 1 d .
C23 C 0.4887(5) 0.3782(3) 1.2007(2) 0.0189(6) Uani 1 1 d .
H23 H 0.3688 0.3888 1.1580 0.023 Uiso 1 1 calc R
N1 N 0.3256(5) 0.4974(2) 1.3260(2) 0.0228(6) Uani 1 1 d .
N2 N 1.0177(5) 0.3300(2) 1.39154(18) 0.0213(6) Uani 1 1 d .
O1 O 0.3110(4) 0.0475(2) 0.95695(16) 0.0245(5) Uani 1 1 d .
H1A H 0.2896 -0.0183 0.9577 0.037 Uiso 1 1 calc R
O2 O 0.4911(4) 0.28711(19) 1.01970(14) 0.0197(5) Uani 1 1 d .
O3 O 0.7978(4) 0.1997(2) 1.04322(15) 0.0238(5) Uani 1 1 d .
O4 O 0.1842(4) 0.5120(2) 1.26756(18) 0.0289(6) Uani 1 1 d .
H4A H 0.0930 0.5530 1.2929 0.043 Uiso 1 1 calc R
O5 O 0.3308(5) 0.5360(2) 1.40824(17) 0.0306(6) Uani 1 1 d .
O6 O 1.0098(5) 0.3684(2) 1.47320(16) 0.0303(6) Uani 1 1 d .
O7 O 1.1687(4) 0.2790(2) 1.36162(17) 0.0272(5) Uani 1 1 d .
H7A H 1.1958 0.2314 1.3859 0.041 Uiso 1 1 calc R

loop_
_atom_site_aniso_label
_atom_site_aniso_U_11
_atom_site_aniso_U_22
_atom_site_aniso_U_33
_atom_site_aniso_U_23
_atom_site_aniso_U_13
_atom_site_aniso_U_12
C1 0.0204(14) 0.0173(14) 0.0184(14) 0.0061(12) 0.0009(11) 0.0056(11)
C2 0.0255(16) 0.0213(15) 0.0218(16) 0.0069(13) -0.0008(12) 0.0005(13)
C3 0.0207(15) 0.0176(14) 0.0196(15) 0.0093(12) 0.0029(12) 0.0024(11)
C4 0.0243(16) 0.0216(15) 0.0243(16) 0.0109(13) 0.0029(13) 0.0031(12)
C5 0.0275(17) 0.0292(17) 0.0266(17) 0.0179(14) -0.0036(13) 0.0012(14)
C6 0.0371(19) 0.0281(17) 0.0213(16) 0.0118(14) 0.0036(14) -0.0049(15)
C7 0.0323(18) 0.0260(17) 0.0242(17) 0.0073(14) 0.0104(14) 0.0015(14)
C8 0.0220(15) 0.0231(16) 0.0227(16) 0.0079(13) 0.0030(12) 0.0048(12)
C9 0.0210(14) 0.0198(14) 0.0115(13) 0.0041(11) 0.0025(11) 0.0059(11)
C10 0.0205(15) 0.0201(15) 0.0160(14) 0.0065(11) 0.0034(11) 0.0055(12)
C11 0.0193(14) 0.0210(15) 0.0191(15) 0.0087(12) 0.0041(11) 0.0050(12)
C12 0.0201(15) 0.0258(16) 0.0263(17) 0.0094(13) 0.0085(13) 0.0034(12)
C13 0.0163(14) 0.0190(14) 0.0258(16) 0.0062(12) 0.0063(12) 0.0047(11)
C14 0.0190(15) 0.0195(15) 0.0262(16) 0.0034(13) 0.0076(12) 0.0010(12)
C15 0.0281(17) 0.0282(17) 0.0205(16) 0.0071(13) 0.0045(13) -0.0002(14)
C16 0.0303(18) 0.0252(17) 0.0329(19) 0.0042(14) 0.0163(15) -0.0001(14)
C17 0.0191(14) 0.0179(14) 0.0175(14) 0.0065(12) 0.0021(11) 0.0041(11)
C18 0.0216(15) 0.0178(14) 0.0157(14) 0.0062(11) 0.0029(11) 0.0022(12)
C19 0.0205(14) 0.0165(14) 0.0190(15) 0.0057(11) 0.0057(11) 0.0031(11)
C20 0.0219(15) 0.0185(14) 0.0208(15) 0.0097(12) 0.0034(12) 0.0005(12)
C21 0.0269(16) 0.0171(14) 0.0131(14) 0.0032(11) 0.0045(12) -0.0011(12)
C22 0.0214(15) 0.0165(14) 0.0215(15) 0.0076(12) 0.0083(12) 0.0031(11)
C23 0.0191(14) 0.0188(14) 0.0186(15) 0.0079(12) 0.0020(11) 0.0033(11)
N1 0.0235(14) 0.0198(13) 0.0267(14) 0.0087(11) 0.0098(11) 0.0038(11)
N2 0.0232(13) 0.0209(13) 0.0188(13) 0.0088(11) 0.0009(10) 0.0017(11)
O1 0.0288(12) 0.0253(12) 0.0228(12) 0.0141(10) 0.0026(9) 0.0068(10)
O2 0.0227(11) 0.0212(11) 0.0138(10) 0.0049(8) 0.0027(8) 0.0080(9)
O3 0.0242(11) 0.0290(12) 0.0167(11) 0.0066(9) 0.0029(9) 0.0111(10)
O4 0.0256(12) 0.0309(13) 0.0331(14) 0.0120(11) 0.0101(10) 0.0139(10)
O5 0.0428(15) 0.0299(13) 0.0244(13) 0.0098(10) 0.0194(11) 0.0108(11)
O6 0.0359(14) 0.0397(15) 0.0140(11) 0.0105(10) 0.0017(10) 0.0056(11)
O7 0.0260(12) 0.0294(13) 0.0248(12) 0.0103(10) -0.0001(10) 0.0093(10)

loop_
_atom_type_symbol
_atom_type_description
_atom_type_scat_dispersion_real
_atom_type_scat_dispersion_imag
_atom_type_scat_source
C C 0.0033 0.0016 'International Tables Vol C Tables 4.2.6.8 and 6.1.1.4'
H H 0.0000 0.0000 'International Tables Vol C Tables 4.2.6.8 and 6.1.1.4'
O O 0.0106 0.0060 'International Tables Vol C Tables 4.2.6.8 and 6.1.1.4'
N N 0.0061 0.0033 'International Tables Vol C Tables 4.2.6.8 and 6.1.1.4'

loop_
_geom_angle_atom_site_label_1
_geom_angle_atom_site_label_2
_geom_angle_atom_site_label_3
_geom_angle
C3 C1 C9 111.5(2)
C3 C1 C2 111.3(3)
C9 C1 C2 111.7(3)
C4 C3 C8 118.3(3)
C4 C3 C1 120.3(3)
C8 C3 C1 121.3(3)
C5 C4 C3 121.2(3)
C4 C5 C6 120.1(3)
C7 C6 C5 119.5(3)
C6 C7 C8 120.5(3)
C7 C8 C3 120.4(3)
O2 C9 C10 106.4(2)
O2 C9 C1 105.6(2)
C10 C9 C1 114.1(2)
C9 C10 C11 113.9(3)
O1 C11 C13 108.6(2)
O1 C11 C12 108.9(3)
C13 C11 C12 112.8(3)
O1 C11 C10 104.4(2)
C13 C11 C10 111.8(3)
C12 C11 C10 109.9(3)
C14 C13 C11 129.5(3)
C13 C14 C15 126.9(3)
C13 C14 C16 120.2(3)
C15 C14 C16 112.9(3)
O3 C17 O2 127.3(3)
O3 C17 C18 122.3(3)
O2 C17 C18 110.4(3)
C23 C18 C19 120.7(3)
C23 C18 C17 121.8(3)
C19 C18 C17 117.5(3)
C20 C19 C18 118.6(3)
C19 C20 C21 123.0(3)
C19 C20 N2 117.9(3)
C21 C20 N2 119.0(3)
C20 C21 C22 116.1(3)
C23 C22 C21 123.3(3)
C23 C22 N1 118.2(3)
C21 C22 N1 118.5(3)
C22 C23 C18 118.3(3)
O4 N1 O5 124.7(3)
O4 N1 C22 117.3(3)
O5 N1 C22 118.1(3)
O7 N2 O6 124.5(3)
O7 N2 C20 118.2(3)
O6 N2 C20 117.3(3)
C17 O2 C9 119.4(2)

loop_
_geom_bond_atom_site_label_1
_geom_bond_atom_site_label_2
_geom_bond_distance
C1 C3 1.519(4)
C1 C9 1.535(4)
C1 C2 1.537(4)
C3 C4 1.395(4)
C3 C8 1.395(4)
C4 C5 1.382(5)
C5 C6 1.387(5)
C6 C7 1.384(5)
C7 C8 1.392(5)
C9 O2 1.466(3)
C9 C10 1.522(4)
C10 C11 1.534(4)
C11 O1 1.441(4)
C11 C13 1.518(4)
C11 C12 1.530(4)
C13 C14 1.337(5)
C14 C15 1.503(5)
C14 C16 1.513(4)
C17 O3 1.202(4)
C17 O2 1.321(4)
C17 C18 1.511(4)
C18 C23 1.387(4)
C18 C19 1.388(4)
C19 C20 1.383(4)
C20 C21 1.383(4)
C20 N2 1.466(4)
C21 C22 1.390(5)
C22 C23 1.382(4)
C22 N1 1.474(4)
N1 O4 1.219(4)
N1 O5 1.220(4)
N2 O7 1.220(4)
N2 O6 1.230(4)

loop_
_geom_torsion_atom_site_label_1
_geom_torsion_atom_site_label_2
_geom_torsion_atom_site_label_3
_geom_torsion_atom_site_label_4
_geom_torsion
C9 C1 C3 C4 111.4(3)
C2 C1 C3 C4 -123.2(3)
C9 C1 C3 C8 -70.1(4)
C2 C1 C3 C8 55.3(4)
C8 C3 C4 C5 -1.9(5)
C1 C3 C4 C5 176.6(3)
C3 C4 C5 C6 0.4(5)
C4 C5 C6 C7 0.6(5)
C5 C6 C7 C8 -0.2(5)
C6 C7 C8 C3 -1.3(5)
C4 C3 C8 C7 2.3(5)
C1 C3 C8 C7 -176.2(3)
C3 C1 C9 O2 -176.7(2)
C2 C1 C9 O2 58.1(3)
C3 C1 C9 C10 -60.2(3)
C2 C1 C9 C10 174.6(3)
O2 C9 C10 C11 -92.1(3)
C1 C9 C10 C11 151.9(3)
C9 C10 C11 O1 51.3(3)
C9 C10 C11 C13 -66.0(3)
C9 C10 C11 C12 168.0(3)
O1 C11 C13 C14 -175.4(3)
C12 C11 C13 C14 63.8(4)
C10 C11 C13 C14 -60.7(4)
C11 C13 C14 C15 -2.3(6)
C11 C13 C14 C16 176.6(3)
O3 C17 C18 C23 -177.8(3)
O2 C17 C18 C23 3.5(4)
O3 C17 C18 C19 2.7(5)
O2 C17 C18 C19 -176.0(3)
C23 C18 C19 C20 0.2(5)
C17 C18 C19 C20 179.6(3)
C18 C19 C20 C21 0.1(5)
C18 C19 C20 N2 179.7(3)
C19 C20 C21 C22 -0.8(5)
N2 C20 C21 C22 179.5(3)
C20 C21 C22 C23 1.3(5)
C20 C21 C22 N1 -178.7(3)
C21 C22 C23 C18 -1.1(5)
N1 C22 C23 C18 178.9(3)
C19 C18 C23 C22 0.3(5)
C17 C18 C23 C22 -179.1(3)
C23 C22 N1 O4 -2.6(4)
C21 C22 N1 O4 177.4(3)
C23 C22 N1 O5 176.8(3)
C21 C22 N1 O5 -3.2(4)
C19 C20 N2 O7 5.1(4)
C21 C20 N2 O7 -175.2(3)
C19 C20 N2 O6 -175.3(3)
C21 C20 N2 O6 4.3(4)
O3 C17 O2 C9 5.5(5)
C18 C17 O2 C9 -175.8(2)
C10 C9 O2 C17 120.0(3)
C1 C9 O2 C17 -118.4(3)
